data_1502934
loop_
_publ_author_name
'Gao, Meng'
'Yang, Yan'
'Wu, Yan-Dong'
'Deng, Cong'
'Cao, Li-Ping'
'Meng, Xiang-Gao'
'Wu, An-Xin'

_publ_section_title
;
 Formation of unsymmetrical 1,4-enediones via a focusing domino strategy:
 cross-coupling of 1,3-dicarbonyl compounds and methyl ketones or terminal
 aryl alkenes.
;
_journal_issue 8
_journal_name_full 'Organic letters'
_journal_page_first 1856
_journal_page_last 1859
_journal_paper_doi 10.1021/ol100473f
_journal_volume 12
_journal_year 2010
_chemical_formula_sum 'C17 H14 O4 S'
_chemical_formula_weight 314.34
_chemical_name_systematic
; 
 ? 
;
_space_group_IT_number 14
_symmetry_cell_setting monoclinic
_symmetry_space_group_name_Hall '-P 2ybc'
_symmetry_space_group_name_H-M 'P 1 21/c 1'
_atom_sites_solution_hydrogens geom
_atom_sites_solution_primary direct
_atom_sites_solution_secondary difmap
_audit_creation_method SHELXL-97
_cell_angle_alpha 90.00
_cell_angle_beta 106.053(2)
_cell_angle_gamma 90.00
_cell_formula_units_Z 4
_cell_length_a 8.2156(8)
_cell_length_b 17.9778(18)
_cell_length_c 11.0456(11)
_cell_measurement_reflns_used 2919
_cell_measurement_temperature 298(2)
_cell_measurement_theta_max 27.01
_cell_measurement_theta_min 2.27
_cell_volume 1567.8(3)
_computing_cell_refinement 'Bruker SMART'
_computing_data_collection 'Bruker SMART'
_computing_data_reduction 'Bruker SAINT'
_computing_molecular_graphics 'Bruker SHELXTL'
_computing_publication_material 'Bruker SHELXTL'
_computing_structure_refinement 'SHELXL-97 (Sheldrick, 1997)'
_computing_structure_solution 'SHELXS-97 (Sheldrick, 1990)'
_diffrn_ambient_temperature 298(2)
_diffrn_measured_fraction_theta_full 1.000
_diffrn_measured_fraction_theta_max 1.000
_diffrn_measurement_device_type 'CCD area detector'
_diffrn_measurement_method 'phi and omega scans'
_diffrn_radiation_monochromator graphite
_diffrn_radiation_source 'fine-focus sealed tube'
_diffrn_radiation_type MoK\a
_diffrn_radiation_wavelength 0.71073
_diffrn_reflns_av_R_equivalents 0.0582
_diffrn_reflns_av_sigmaI/netI 0.0445
_diffrn_reflns_limit_h_max 10
_diffrn_reflns_limit_h_min -9
_diffrn_reflns_limit_k_max 22
_diffrn_reflns_limit_k_min -22
_diffrn_reflns_limit_l_max 14
_diffrn_reflns_limit_l_min -11
_diffrn_reflns_number 10431
_diffrn_reflns_theta_full 27.00
_diffrn_reflns_theta_max 27.00
_diffrn_reflns_theta_min 2.23
_exptl_absorpt_coefficient_mu 0.221
_exptl_absorpt_correction_T_max 0.9782
_exptl_absorpt_correction_T_min 0.9571
_exptl_absorpt_correction_type none
_exptl_crystal_colour colorless
_exptl_crystal_density_diffrn 1.332
_exptl_crystal_density_method 'not measured'
_exptl_crystal_description block
_exptl_crystal_F_000 656
_exptl_crystal_size_max 0.20
_exptl_crystal_size_mid 0.10
_exptl_crystal_size_min 0.10
_refine_diff_density_max 0.324
_refine_diff_density_min -0.238
_refine_diff_density_rms 0.050
_refine_ls_extinction_method none
_refine_ls_goodness_of_fit_ref 1.143
_refine_ls_hydrogen_treatment none
_refine_ls_matrix_type full
_refine_ls_number_parameters 200
_refine_ls_number_reflns 3423
_refine_ls_number_restraints 0
_refine_ls_restrained_S_all 1.143
_refine_ls_R_factor_all 0.0822
_refine_ls_R_factor_gt 0.0672
_refine_ls_shift/su_max 0.000
_refine_ls_shift/su_mean 0.000
_refine_ls_structure_factor_coef Fsqd
_refine_ls_weighting_details 'calc w=1/[\s^2^(Fo^2^)+(0.0602P)^2^+0.4682P] where P=(Fo^2^+2Fc^2^)/3'
_refine_ls_weighting_scheme calc
_refine_ls_wR_factor_gt 0.1526
_refine_ls_wR_factor_ref 0.1617
_reflns_number_gt 2764
_reflns_number_total 3423
_reflns_threshold_expression >2sigma(I)
_cod_data_source_file ol100473f_si_001.cif
_cod_data_source_block 4na
_cod_depositor_comments
;
The following automatic conversions were performed:

'_symmetry_cell_setting' value 'Monoclinic' changed to 'monoclinic'
according to /home/saulius/struct/CIF-dictionaries/cif_core.dic
dictionary named 'cif_core.dic' version 2.4.2 from 2011-04-26.

Automatic conversion script
Id: cif_fix_values 1715 2011-07-08 13:25:40Z adriana 
;
_cod_original_sg_symbol_H-M P2(1)/c
_cod_database_code 1502934

loop_
_symmetry_equiv_pos_as_xyz
'x, y, z'
'-x, y+1/2, -z+1/2'
'-x, -y, -z'
'x, -y-1/2, z-1/2'

loop_
_atom_site_label
_atom_site_type_symbol
_atom_site_fract_x
_atom_site_fract_y
_atom_site_fract_z
_atom_site_U_iso_or_equiv
_atom_site_adp_type
_atom_site_occupancy
_atom_site_symmetry_multiplicity
_atom_site_calc_flag
_atom_site_refinement_flags
C1 C 1.0257(3) 0.69794(11) 0.6800(2) 0.0354(5) Uani 1 1 d .
C2 C 1.1351(3) 0.66445(13) 0.7847(2) 0.0454(5) Uani 1 1 d .
H2 H 1.1016 0.6582 0.8579 0.054 Uiso 1 1 calc R
C3 C 1.2923(3) 0.64047(13) 0.7807(3) 0.0541(7) Uani 1 1 d .
H3 H 1.3652 0.6182 0.8510 0.065 Uiso 1 1 calc R
C4 C 1.3416(3) 0.64959(14) 0.6722(3) 0.0582(7) Uani 1 1 d .
H4 H 1.4484 0.6337 0.6697 0.070 Uiso 1 1 calc R
C5 C 1.2348(3) 0.68183(15) 0.5679(3) 0.0558(7) Uani 1 1 d .
H5 H 1.2686 0.6872 0.4947 0.067 Uiso 1 1 calc R
C6 C 1.0762(3) 0.70644(13) 0.5713(2) 0.0444(5) Uani 1 1 d .
H6 H 1.0039 0.7286 0.5006 0.053 Uiso 1 1 calc R
C7 C 0.8561(3) 0.72306(12) 0.6879(2) 0.0390(5) Uani 1 1 d .
C8 C 0.7436(3) 0.76408(12) 0.5764(2) 0.0367(5) Uani 1 1 d .
C9 C 0.7535(3) 0.84743(13) 0.5806(2) 0.0428(5) Uani 1 1 d .
C10 C 0.8820(4) 0.95048(14) 0.7030(3) 0.0647(7) Uani 1 1 d .
H10A H 0.7719 0.9738 0.6889 0.078 Uiso 1 1 calc R
H10B H 0.9374 0.9711 0.6435 0.078 Uiso 1 1 calc R
C11 C 0.9866(4) 0.96439(18) 0.8345(3) 0.0823(10) Uani 1 1 d .
H11A H 0.9281 0.9461 0.8926 0.124 Uiso 1 1 calc R
H11B H 1.0059 1.0168 0.8471 0.124 Uiso 1 1 calc R
H11C H 1.0933 0.9392 0.8486 0.124 Uiso 1 1 calc R
C12 C 0.6387(3) 0.73151(12) 0.4778(2) 0.0384(5) Uani 1 1 d .
H12 H 0.5705 0.7612 0.4149 0.046 Uiso 1 1 calc R
C13 C 0.6260(3) 0.64935(12) 0.4638(2) 0.0399(5) Uani 1 1 d .
C14 C 0.5144(3) 0.61739(12) 0.3481(2) 0.0423(5) Uani 1 1 d .
C15 C 0.4933(4) 0.53991(15) 0.3290(3) 0.0670(8) Uani 1 1 d .
H15 H 0.5481 0.5048 0.3881 0.080 Uiso 1 1 calc R
C16 C 0.3862(4) 0.52189(17) 0.2171(3) 0.0759(9) Uani 1 1 d .
H16 H 0.3583 0.4734 0.1898 0.091 Uiso 1 1 calc R
C17 C 0.4198(4) 0.65599(15) 0.2482(2) 0.0597(7) Uani 1 1 d .
H17 H 0.4161 0.7076 0.2436 0.072 Uiso 1 1 calc R
O1 O 0.6737(3) 0.88740(10) 0.49963(18) 0.0664(6) Uani 1 1 d .
O2 O 0.8629(2) 0.87054(9) 0.68616(16) 0.0546(5) Uani 1 1 d .
O3 O 0.7076(2) 0.60944(9) 0.54804(17) 0.0600(5) Uani 1 1 d .
O4 O 0.8102(2) 0.71561(11) 0.78207(15) 0.0603(5) Uani 1 1 d .
S1 S 0.30853(12) 0.59893(5) 0.13224(8) 0.0814(3) Uani 1 1 d .

loop_
_atom_site_aniso_label
_atom_site_aniso_U_11
_atom_site_aniso_U_22
_atom_site_aniso_U_33
_atom_site_aniso_U_23
_atom_site_aniso_U_13
_atom_site_aniso_U_12
C1 0.0344(11) 0.0343(10) 0.0343(11) -0.0033(8) 0.0043(9) -0.0002(8)
C2 0.0454(13) 0.0439(12) 0.0417(13) 0.0022(10) 0.0034(10) 0.0016(10)
C3 0.0411(13) 0.0446(13) 0.0655(17) 0.0067(12) -0.0039(12) 0.0049(10)
C4 0.0357(13) 0.0462(14) 0.090(2) -0.0060(14) 0.0129(14) 0.0048(11)
C5 0.0447(14) 0.0686(17) 0.0592(16) -0.0071(13) 0.0231(13) 0.0004(12)
C6 0.0382(12) 0.0535(13) 0.0406(13) -0.0001(10) 0.0093(10) 0.0039(10)
C7 0.0417(12) 0.0407(11) 0.0349(12) -0.0025(9) 0.0109(10) 0.0018(9)
C8 0.0307(10) 0.0420(12) 0.0384(12) 0.0012(9) 0.0112(9) 0.0053(8)
C9 0.0365(11) 0.0441(12) 0.0459(13) 0.0001(10) 0.0083(10) 0.0039(9)
C10 0.0665(17) 0.0448(14) 0.0732(19) -0.0104(13) 0.0030(15) -0.0030(13)
C11 0.095(2) 0.0620(19) 0.075(2) -0.0142(15) -0.0009(18) -0.0188(17)
C12 0.0327(11) 0.0434(12) 0.0382(12) 0.0047(9) 0.0083(9) 0.0048(9)
C13 0.0353(11) 0.0415(12) 0.0423(12) 0.0029(10) 0.0100(9) 0.0029(9)
C14 0.0397(12) 0.0434(12) 0.0443(13) -0.0037(10) 0.0122(10) 0.0012(9)
C15 0.0688(18) 0.0469(15) 0.074(2) -0.0081(13) 0.0002(15) 0.0039(13)
C16 0.079(2) 0.0551(17) 0.084(2) -0.0274(15) 0.0061(17) -0.0017(15)
C17 0.0723(18) 0.0518(15) 0.0456(15) -0.0029(12) 0.0006(13) -0.0050(13)
O1 0.0743(13) 0.0439(10) 0.0633(12) 0.0055(8) -0.0107(10) 0.0050(9)
O2 0.0524(10) 0.0435(9) 0.0562(11) -0.0075(8) -0.0046(8) 0.0030(8)
O3 0.0639(11) 0.0450(9) 0.0576(11) 0.0083(8) -0.0057(9) 0.0031(8)
O4 0.0634(12) 0.0856(13) 0.0385(10) 0.0077(9) 0.0249(9) 0.0162(10)
S1 0.0894(6) 0.0881(6) 0.0515(5) -0.0119(4) -0.0059(4) -0.0102(5)

loop_
_atom_type_symbol
_atom_type_description
_atom_type_scat_dispersion_real
_atom_type_scat_dispersion_imag
_atom_type_scat_source
C C 0.0033 0.0016 'International Tables Vol C Tables 4.2.6.8 and 6.1.1.4'
H H 0.0000 0.0000 'International Tables Vol C Tables 4.2.6.8 and 6.1.1.4'
O O 0.0106 0.0060 'International Tables Vol C Tables 4.2.6.8 and 6.1.1.4'
S S 0.1246 0.1234 'International Tables Vol C Tables 4.2.6.8 and 6.1.1.4'

loop_
_geom_angle_atom_site_label_1
_geom_angle_atom_site_label_2
_geom_angle_atom_site_label_3
_geom_angle
C6 C1 C2 119.3(2)
C6 C1 C7 121.82(19)
C2 C1 C7 118.84(19)
C3 C2 C1 120.4(2)
C3 C2 H2 119.8
C1 C2 H2 119.8
C2 C3 C4 119.7(2)
C2 C3 H3 120.1
C4 C3 H3 120.1
C5 C4 C3 120.6(2)
C5 C4 H4 119.7
C3 C4 H4 119.7
C4 C5 C6 120.1(2)
C4 C5 H5 120.0
C6 C5 H5 120.0
C1 C6 C5 119.9(2)
C1 C6 H6 120.1
C5 C6 H6 120.1
O4 C7 C1 122.4(2)
O4 C7 C8 119.3(2)
C1 C7 C8 118.11(18)
C12 C8 C9 119.0(2)
C12 C8 C7 124.5(2)
C9 C8 C7 116.49(19)
O1 C9 O2 124.7(2)
O1 C9 C8 124.4(2)
O2 C9 C8 110.97(19)
O2 C10 C11 107.7(2)
O2 C10 H10A 110.2
C11 C10 H10A 110.2
O2 C10 H10B 110.2
C11 C10 H10B 110.2
H10A C10 H10B 108.5
C10 C11 H11A 109.5
C10 C11 H11B 109.5
H11A C11 H11B 109.5
C10 C11 H11C 109.5
H11A C11 H11C 109.5
H11B C11 H11C 109.5
C8 C12 C13 122.4(2)
C8 C12 H12 118.8
C13 C12 H12 118.8
O3 C13 C14 120.9(2)
O3 C13 C12 119.9(2)
C14 C13 C12 119.25(19)
C17 C14 C15 111.4(2)
C17 C14 C13 126.1(2)
C15 C14 C13 122.5(2)
C16 C15 C14 113.4(3)
C16 C15 H15 123.3
C14 C15 H15 123.3
C15 C16 S1 111.2(2)
C15 C16 H16 124.4
S1 C16 H16 124.4
C14 C17 S1 111.9(2)
C14 C17 H17 124.0
S1 C17 H17 124.0
C9 O2 C10 116.45(19)
C16 S1 C17 91.98(14)

loop_
_geom_bond_atom_site_label_1
_geom_bond_atom_site_label_2
_geom_bond_distance
C1 C6 1.383(3)
C1 C2 1.390(3)
C1 C7 1.490(3)
C2 C3 1.374(3)
C2 H2 0.9300
C3 C4 1.377(4)
C3 H3 0.9300
C4 C5 1.369(4)
C4 H4 0.9300
C5 C6 1.386(3)
C5 H5 0.9300
C6 H6 0.9300
C7 O4 1.208(3)
C7 C8 1.512(3)
C8 C12 1.324(3)
C8 C9 1.501(3)
C9 O1 1.193(3)
C9 O2 1.327(3)
C10 O2 1.452(3)
C10 C11 1.490(4)
C10 H10A 0.9700
C10 H10B 0.9700
C11 H11A 0.9600
C11 H11B 0.9600
C11 H11C 0.9600
C12 C13 1.486(3)
C12 H12 0.9300
C13 O3 1.219(3)
C13 C14 1.468(3)
C14 C17 1.352(3)
C14 C15 1.412(3)
C15 C16 1.343(4)
C15 H15 0.9300
C16 S1 1.695(3)
C16 H16 0.9300
C17 S1 1.698(3)
C17 H17 0.9300

loop_
_geom_hbond_atom_site_label_D
_geom_hbond_atom_site_label_H
_geom_hbond_atom_site_label_A
_geom_hbond_distance_DH
_geom_hbond_distance_HA
_geom_hbond_distance_DA
_geom_hbond_angle_DHA
_geom_hbond_site_symmetry_A
C16 H16 O1 0.93 2.56 3.342(3) 142.4 2_645

loop_
_geom_torsion_atom_site_label_1
_geom_torsion_atom_site_label_2
_geom_torsion_atom_site_label_3
_geom_torsion_atom_site_label_4
_geom_torsion
C6 C1 C2 C3 0.4(3)
C7 C1 C2 C3 179.9(2)
C1 C2 C3 C4 -0.1(4)
C2 C3 C4 C5 -0.5(4)
C3 C4 C5 C6 0.8(4)
C2 C1 C6 C5 -0.2(3)
C7 C1 C6 C5 -179.6(2)
C4 C5 C6 C1 -0.4(4)
C6 C1 C7 O4 179.6(2)
C2 C1 C7 O4 0.2(3)
C6 C1 C7 C8 -4.7(3)
C2 C1 C7 C8 175.85(19)
O4 C7 C8 C12 -97.6(3)
C1 C7 C8 C12 86.6(3)
O4 C7 C8 C9 82.1(3)
C1 C7 C8 C9 -93.7(2)
C12 C8 C9 O1 -0.9(3)
C7 C8 C9 O1 179.5(2)
C12 C8 C9 O2 179.32(19)
C7 C8 C9 O2 -0.3(3)
C9 C8 C12 C13 177.61(18)
C7 C8 C12 C13 -2.8(3)
C8 C12 C13 O3 3.9(3)
C8 C12 C13 C14 -176.2(2)
O3 C13 C14 C17 -179.2(2)
C12 C13 C14 C17 0.9(3)
O3 C13 C14 C15 1.1(3)
C12 C13 C14 C15 -178.8(2)
C17 C14 C15 C16 0.4(4)
C13 C14 C15 C16 -179.9(2)
C14 C15 C16 S1 0.0(4)
C15 C14 C17 S1 -0.6(3)
C13 C14 C17 S1 179.67(18)
O1 C9 O2 C10 1.3(4)
C8 C9 O2 C10 -178.9(2)
C11 C10 O2 C9 170.6(2)
C15 C16 S1 C17 -0.3(3)
C14 C17 S1 C16 0.6(2)
